data_7109537
loop_
_publ_author_name
'Sebastian H. Etschel'
'Andreas R. Waterloo'
'Johannes T. Margraf'
'Atefeh Y. Amin'
'Frank Hampel'
'Christof M. Jager'
'Timothy Clark'
'Marcus Halik'
'Rik R. Tykwinski'

_publ_section_title
;
 An unsymmetrical pentacene derivative with ambipolar behavior in organic
 thin-film transistors
;
_journal_name_full Chem.Commun.
_journal_page_first 6725
_journal_paper_doi 10.1039/c3cc43270j
_journal_volume 49
_journal_year 2013
_chemical_formula_moiety 'C50 H48 Si'
_chemical_formula_sum 'C50 H48 Si'
_chemical_formula_weight 676.97
_chemical_name_systematic
;
?
;
_space_group_crystal_system triclinic
_space_group_IT_number 2
_space_group_name_Hall '-P 1'
_space_group_name_H-M_alt 'P -1'
_symmetry_space_group_name_Hall '-P 1'
_symmetry_space_group_name_H-M 'P -1'
_atom_sites_solution_hydrogens geom
_atom_sites_solution_primary direct
_atom_sites_solution_secondary difmap
_audit_creation_date 2012-08-20
_audit_creation_method
;
Olex2 1.2
(compiled 2012.05.09 svn.r2324, GUI svn.r4230)
;
_cell_angle_alpha 90.662(2)
_cell_angle_beta 98.7052(19)
_cell_angle_gamma 103.547(2)
_cell_formula_units_Z 4
_cell_length_a 9.2544(2)
_cell_length_b 18.2908(5)
_cell_length_c 24.1358(5)
_cell_measurement_reflns_used 9240
_cell_measurement_temperature 173.00(10)
_cell_measurement_theta_max 62.4908
_cell_measurement_theta_min 3.1726
_cell_volume 3921.36(16)
_computing_cell_refinement
;
CrysAlisPro, Agilent Technologies,
Version 1.171.35.21 (release 20-01-2012 CrysAlis171 .NET)
(compiled Jan 23 2012,18:06:46)
;
_computing_data_collection
;
CrysAlisPro, Agilent Technologies,
Version 1.171.35.21 (release 20-01-2012 CrysAlis171 .NET)
(compiled Jan 23 2012,18:06:46)
;
_computing_data_reduction
;
CrysAlisPro, Agilent Technologies,
Version 1.171.35.21 (release 20-01-2012 CrysAlis171 .NET)
(compiled Jan 23 2012,18:06:46)
;
_computing_molecular_graphics
;
O. V. Dolomanov, L. J. Bourhis, R. J. Gildea, J. A. K. Howard and H. Puschmann,
OLEX2: a complete structure solution, refinement and analysis program.
J. Appl. Cryst. (2009). 42, 339-341.
;
_computing_publication_material
;
O. V. Dolomanov, L. J. Bourhis, R. J. Gildea, J. A. K. Howard and H. Puschmann,
OLEX2: a complete structure solution, refinement and analysis program.
J. Appl. Cryst. (2009). 42, 339-341.
;
_computing_structure_refinement
;
SHELXL, G.M. Sheldrick, Acta Cryst.
(2008). A64, 112-122
;
_computing_structure_solution
;
SHELXS, G.M. Sheldrick, Acta Cryst.
(2008). A64, 112-122
;
_diffrn_ambient_temperature 173.00(10)
_diffrn_detector_area_resol_mean 10.2679
_diffrn_measured_fraction_theta_full 0.952
_diffrn_measured_fraction_theta_max 0.952
_diffrn_measurement_details
;
1 omega -75.00 29.00 1.0000 14.7300
omega____ theta____ kappa____ phi______ frames
- 1.5625 -77.0000 120.0000 104

2 omega 35.00 92.00 1.0000 14.7300
omega____ theta____ kappa____ phi______ frames
- 1.5625 178.0000 0.0000 57

3 omega -156.00 -55.00 1.0000 58.9000
omega____ theta____ kappa____ phi______ frames
- -82.0779 -61.0000 -60.0000 101

4 omega -63.00 -4.00 1.0000 58.9000
omega____ theta____ kappa____ phi______ frames
- -82.0779 30.0000 90.0000 59

5 omega -153.00 -51.00 1.0000 58.9000
omega____ theta____ kappa____ phi______ frames
- -82.0779 -77.0000 0.0000 102

6 omega 2.00 108.00 1.0000 58.9000
omega____ theta____ kappa____ phi______ frames
- 85.2029 -94.0000 -90.0000 106

7 omega 17.00 118.00 1.0000 58.9000
omega____ theta____ kappa____ phi______ frames
- 85.2029 -77.0000 120.0000 101

8 omega 43.00 105.00 1.0000 58.9000
omega____ theta____ kappa____ phi______ frames
- 85.2029 -77.0000 19.0000 62

9 omega 8.00 34.00 1.0000 58.9000
omega____ theta____ kappa____ phi______ frames
- 85.2029 -77.0000 19.0000 26

10 omega 7.00 68.00 1.0000 58.9000
omega____ theta____ kappa____ phi______ frames
- 85.2029 -30.0000 150.0000 61
;
_diffrn_measurement_device_type 'Xcalibur, Ruby, Ultra'
_diffrn_measurement_method '\w scans'
_diffrn_orient_matrix_UB_11 0.0264750000
_diffrn_orient_matrix_UB_12 0.0853931000
_diffrn_orient_matrix_UB_13 -0.0075275000
_diffrn_orient_matrix_UB_21 0.1177246000
_diffrn_orient_matrix_UB_22 0.0148554000
_diffrn_orient_matrix_UB_23 0.0538273000
_diffrn_orient_matrix_UB_31 0.1245618000
_diffrn_orient_matrix_UB_32 -0.0033553000
_diffrn_orient_matrix_UB_33 -0.0350084000
_diffrn_radiation_monochromator mirror
_diffrn_radiation_type 'Cu K\a'
_diffrn_radiation_wavelength 1.5418
_diffrn_reflns_av_R_equivalents 0.0227
_diffrn_reflns_av_unetI/netI 0.0316
_diffrn_reflns_limit_h_max 10
_diffrn_reflns_limit_h_min -8
_diffrn_reflns_limit_k_max 20
_diffrn_reflns_limit_k_min -21
_diffrn_reflns_limit_l_max 26
_diffrn_reflns_limit_l_min -27
_diffrn_reflns_number 18734
_diffrn_reflns_theta_full 62.58
_diffrn_reflns_theta_max 62.58
_diffrn_reflns_theta_min 3.18
_diffrn_source 'Enhance Ultra (Cu) X-ray Source'
_exptl_absorpt_coefficient_mu 0.765
_exptl_absorpt_correction_T_max 1.00000
_exptl_absorpt_correction_T_min 0.74846
_exptl_absorpt_correction_type analytical
_exptl_absorpt_process_details
;
CrysAlisPro, Agilent Technologies,
Version 1.171.35.21 (release 20-01-2012 CrysAlis171 .NET)
(compiled Jan 23 2012,18:06:46)
Empirical absorption correction using spherical harmonics,
implemented in SCALE3 ABSPACK scaling algorithm.
;
_exptl_crystal_colour 'clear dark violet'
_exptl_crystal_colour_lustre clear
_exptl_crystal_colour_modifier dark
_exptl_crystal_colour_primary violet
_exptl_crystal_density_diffrn 1.147
_exptl_crystal_density_method 'not measured'
_exptl_crystal_description plate
_exptl_crystal_F_000 1448
_exptl_crystal_recrystallization_method 'crystallized from DCM/MeOH'
_exptl_crystal_size_max 0.3344
_exptl_crystal_size_mid 0.1658
_exptl_crystal_size_min 0.0623
_refine_diff_density_max 0.966
_refine_diff_density_min -0.677
_refine_diff_density_rms 0.059
_refine_ls_extinction_method none
_refine_ls_goodness_of_fit_ref 1.021
_refine_ls_hydrogen_treatment mixed
_refine_ls_matrix_type full
_refine_ls_number_parameters 951
_refine_ls_number_reflns 11951
_refine_ls_number_restraints 24
_refine_ls_restrained_S_all 1.032
_refine_ls_R_factor_all 0.0875
_refine_ls_R_factor_gt 0.0794
_refine_ls_shift/su_max 0.000
_refine_ls_shift/su_mean 0.000
_refine_ls_structure_factor_coef Fsqd
_refine_ls_weighting_details 'calc w=1/[\s^2^(Fo^2^)+(0.1121P)^2^+5.3901P] where P=(Fo^2^+2Fc^2^)/3'
_refine_ls_weighting_scheme calc
_refine_ls_wR_factor_gt 0.2168
_refine_ls_wR_factor_ref 0.2239
_reflns_number_gt 10554
_reflns_number_total 11951
_reflns_threshold_expression >2sigma(I)
_cod_data_source_file c3cc43270j_1.txt
_cod_data_source_block see01
_cod_database_code 7109537
_chemical_oxdiff_formula 'C50 H48 Si'
_reflns_odcompleteness_completeness 98.71
_reflns_odcompleteness_iscentric 1
_reflns_odcompleteness_theta 58.86

loop_
_space_group_symop_id
_space_group_symop_operation_xyz
1 'x, y, z'
2 '-x, -y, -z'

loop_
_atom_site_label
_atom_site_type_symbol
_atom_site_fract_x
_atom_site_fract_y
_atom_site_fract_z
_atom_site_U_iso_or_equiv
_atom_site_adp_type
_atom_site_occupancy
_atom_site_symmetry_multiplicity
_atom_site_calc_flag
_atom_site_refinement_flags
_atom_site_disorder_assembly
_atom_site_disorder_group
C1 C 0.7850(4) 0.81600(19) 0.11827(14) 0.0450(8) Uani 1 1 d . A .
C2 C 0.6862(4) 0.79985(18) 0.07807(13) 0.0409(7) Uani 1 1 d . . .
C3 C 0.9963(7) 0.9380(4) 0.1993(3) 0.0565(13) Uani 0.579(3) 1 d PD A 1
H3A H 0.9058 0.9562 0.1988 0.068 Uiso 0.579(3) 1 calc PR A 1
H3B H 1.0472 0.9436 0.2379 0.068 Uiso 0.579(3) 1 calc PR A 1
C3A C 1.0816(10) 0.9243(5) 0.1721(4) 0.0565(13) Uani 0.421(3) 1 d PD A 2
H3AA H 1.1704 0.9243 0.1992 0.068 Uiso 0.421(3) 1 calc PR A 2
H3AB H 1.1098 0.9217 0.1351 0.068 Uiso 0.421(3) 1 calc PR A 2
C4 C 1.0985(9) 0.9906(4) 0.1647(4) 0.065(2) Uani 0.579(3) 1 d PD A 1
H4 H 1.1793 0.9663 0.1591 0.078 Uiso 0.579(3) 1 calc PR A 1
C4A C 1.0427(12) 0.9997(6) 0.1793(6) 0.065(2) Uani 0.421(3) 1 d PD A 2
H4A H 0.9766 0.9956 0.2078 0.078 Uiso 0.421(3) 1 calc PR A 2
C5 C 1.1733(7) 1.0661(3) 0.1955(3) 0.1086(19) Uani 1 1 d D . .
H5AA H 1.0975 1.0895 0.2054 0.163 Uiso 0.579(3) 1 calc PR A 1
H5AB H 1.2320 1.0980 0.1716 0.163 Uiso 0.579(3) 1 calc PR A 1
H5AC H 1.2377 1.0585 0.2289 0.163 Uiso 0.579(3) 1 calc PR A 1
H5BD H 1.2314 1.0574 0.2302 0.163 Uiso 0.421(3) 1 calc PR A 2
H5BE H 1.1368 1.1104 0.2000 0.163 Uiso 0.421(3) 1 calc PR A 2
H5BF H 1.2355 1.0730 0.1666 0.163 Uiso 0.421(3) 1 calc PR A 2
C6 C 1.0119(14) 0.9974(6) 0.1065(5) 0.1086(19) Uani 0.579(3) 1 d PD A 1
H6A H 0.9880 0.9498 0.0859 0.163 Uiso 0.579(3) 1 calc PR A 1
H6B H 1.0727 1.0348 0.0867 0.163 Uiso 0.579(3) 1 calc PR A 1
H6C H 0.9205 1.0119 0.1104 0.163 Uiso 0.579(3) 1 calc PR A 1
C6A C 0.9617(19) 1.0225(8) 0.1252(7) 0.1086(19) Uani 0.421(3) 1 d PD A 2
H6AA H 1.0134 1.0151 0.0948 0.163 Uiso 0.421(3) 1 calc PR A 2
H6AB H 0.9600 1.0746 0.1288 0.163 Uiso 0.421(3) 1 calc PR A 2
H6AC H 0.8604 0.9921 0.1178 0.163 Uiso 0.421(3) 1 calc PR A 2
C7 C 1.1022(6) 0.8045(3) 0.1615(2) 0.0476(11) Uani 0.579(3) 1 d PD A 1
H7A H 1.1288 0.8296 0.1280 0.057 Uiso 0.579(3) 1 calc PR A 1
H7B H 1.1854 0.8235 0.1916 0.057 Uiso 0.579(3) 1 calc PR A 1
C7A C 1.0382(9) 0.7564(5) 0.1836(3) 0.0476(11) Uani 0.421(3) 1 d PD A 2
H7AA H 1.1041 0.7634 0.2195 0.057 Uiso 0.421(3) 1 calc PR A 2
H7AB H 0.9630 0.7097 0.1847 0.057 Uiso 0.421(3) 1 calc PR A 2
C8 C 1.0929(10) 0.7211(4) 0.1514(4) 0.0535(17) Uani 0.579(3) 1 d PD A 1
H8 H 1.0481 0.6944 0.1819 0.064 Uiso 0.579(3) 1 calc PR A 1
C8A C 1.1318(16) 0.7444(7) 0.1394(6) 0.0535(17) Uani 0.421(3) 1 d PD A 2
H8A H 1.2361 0.7601 0.1440 0.064 Uiso 0.421(3) 1 calc PR A 2
C9 C 1.2544(6) 0.7078(3) 0.1542(2) 0.0856(15) Uani 1 1 d . A 1
H9A H 1.2998 0.7318 0.1238 0.128 Uiso 1 1 calc R A 1
H9B H 1.2482 0.6547 0.1513 0.128 Uiso 1 1 calc R A 1
H9C H 1.3146 0.7287 0.1893 0.128 Uiso 1 1 calc R A 1
C10 C 0.994(3) 0.6884(15) 0.0965(6) 0.086(5) Uani 0.579(3) 1 d PD A 1
H10A H 0.8899 0.6786 0.1012 0.129 Uiso 0.579(3) 1 calc PR A 1
H10B H 1.0171 0.6422 0.0860 0.129 Uiso 0.579(3) 1 calc PR A 1
H10C H 1.0117 0.7236 0.0677 0.129 Uiso 0.579(3) 1 calc PR A 1
C10A C 1.035(5) 0.704(2) 0.0870(9) 0.086(5) Uani 0.421(3) 1 d PD A 2
H10D H 1.0956 0.7030 0.0582 0.129 Uiso 0.421(3) 1 calc PR A 2
H10E H 0.9571 0.7292 0.0743 0.129 Uiso 0.421(3) 1 calc PR A 2
H10F H 0.9896 0.6529 0.0951 0.129 Uiso 0.421(3) 1 calc PR A 2
C11 C 0.8628(7) 0.7778(4) 0.2383(3) 0.0524(12) Uani 0.579(3) 1 d PD A 1
H11A H 0.8326 0.7254 0.2251 0.063 Uiso 0.579(3) 1 calc PR A 1
H11B H 0.9461 0.7824 0.2689 0.063 Uiso 0.579(3) 1 calc PR A 1
C11A C 0.8611(10) 0.8440(5) 0.2444(3) 0.0524(12) Uani 0.421(3) 1 d PD A 2
H11C H 0.9425 0.8727 0.2720 0.063 Uiso 0.421(3) 1 calc PR A 2
H11D H 0.7867 0.8737 0.2371 0.063 Uiso 0.421(3) 1 calc PR A 2
C12 C 0.7309(8) 0.7963(4) 0.2628(3) 0.0595(16) Uani 0.579(3) 1 d PD A 1
H12 H 0.6558 0.8058 0.2323 0.071 Uiso 0.579(3) 1 calc PR A 1
C12A C 0.7885(11) 0.7721(6) 0.2712(4) 0.0595(16) Uani 0.421(3) 1 d PD A 2
H12A H 0.8615 0.7407 0.2761 0.071 Uiso 0.421(3) 1 calc PR A 2
C13 C 0.7856(11) 0.8661(5) 0.3041(4) 0.0918(16) Uani 0.579(3) 1 d PD A 1
H13A H 0.8712 0.8605 0.3301 0.138 Uiso 0.579(3) 1 calc PR A 1
H13B H 0.7061 0.8707 0.3243 0.138 Uiso 0.579(3) 1 calc PR A 1
H13C H 0.8134 0.9105 0.2835 0.138 Uiso 0.579(3) 1 calc PR A 1
C13A C 0.7486(15) 0.7858(9) 0.3283(5) 0.0918(16) Uani 0.421(3) 1 d PD A 2
H13D H 0.8310 0.8211 0.3504 0.138 Uiso 0.421(3) 1 calc PR A 2
H13E H 0.7287 0.7392 0.3469 0.138 Uiso 0.421(3) 1 calc PR A 2
H13F H 0.6606 0.8058 0.3239 0.138 Uiso 0.421(3) 1 calc PR A 2
C14 C 0.6587(11) 0.7323(6) 0.2961(4) 0.0918(16) Uani 0.579(3) 1 d PD A 1
H14A H 0.6179 0.6881 0.2717 0.138 Uiso 0.579(3) 1 calc PR A 1
H14B H 0.5793 0.7459 0.3122 0.138 Uiso 0.579(3) 1 calc PR A 1
H14C H 0.7328 0.7223 0.3254 0.138 Uiso 0.579(3) 1 calc PR A 1
C14A C 0.6428(13) 0.7252(8) 0.2346(5) 0.0918(16) Uani 0.421(3) 1 d PD A 2
H14D H 0.5698 0.7551 0.2282 0.138 Uiso 0.421(3) 1 calc PR A 2
H14E H 0.6026 0.6811 0.2537 0.138 Uiso 0.421(3) 1 calc PR A 2
H14F H 0.6658 0.7104 0.1993 0.138 Uiso 0.421(3) 1 calc PR A 2
C21 C 0.5665(3) 0.78079(18) 0.03115(12) 0.0369(7) Uani 1 1 d . . .
C22 C 0.5415(3) 0.83618(17) -0.00656(12) 0.0359(7) Uani 1 1 d . . .
C23 C 0.6328(3) 0.90930(18) -0.00128(13) 0.0392(7) Uani 1 1 d . . .
H23 H 0.7128 0.9216 0.0282 0.047 Uiso 1 1 calc R . .
C24 C 0.6090(4) 0.96419(18) -0.03815(14) 0.0416(7) Uani 1 1 d . . .
C25 C 0.6977(4) 1.04010(19) -0.03092(15) 0.0483(8) Uani 1 1 d . . .
H25 H 0.7776 1.0532 -0.0014 0.058 Uiso 1 1 calc R . .
C26 C 0.6663(4) 1.0931(2) -0.06665(15) 0.0527(9) Uani 1 1 d . . .
H26 H 0.7228 1.1426 -0.0605 0.063 Uiso 1 1 calc R . .
C27 C 0.5481(4) 1.0742(2) -0.11339(16) 0.0533(9) Uani 1 1 d . . .
H27 H 0.5296 1.1110 -0.1378 0.064 Uiso 1 1 calc R . .
C28 C 0.4627(4) 1.00296(19) -0.12244(15) 0.0474(8) Uani 1 1 d . . .
H28 H 0.3869 0.9912 -0.1534 0.057 Uiso 1 1 calc R . .
C29 C 0.4871(4) 0.94539(18) -0.08503(13) 0.0404(7) Uani 1 1 d . . .
C30 C 0.3965(3) 0.87291(17) -0.09112(13) 0.0373(7) Uani 1 1 d . . .
H30 H 0.3193 0.8606 -0.1216 0.045 Uiso 1 1 calc R . .
C31 C 0.4167(3) 0.81717(17) -0.05295(12) 0.0335(6) Uani 1 1 d . . .
C32 C 0.3209(3) 0.74487(16) -0.05822(11) 0.0314(6) Uani 1 1 d . . .
C33 C 0.3462(3) 0.68894(17) -0.02091(12) 0.0329(6) Uani 1 1 d . . .
C34 C 0.2525(3) 0.61571(17) -0.02556(12) 0.0348(7) Uani 1 1 d . . .
H34 H 0.1668 0.6049 -0.0527 0.042 Uiso 1 1 calc R . .
C35 C 0.2830(3) 0.55894(17) 0.00878(12) 0.0363(7) Uani 1 1 d . . .
C36 C 0.1904(4) 0.48411(18) 0.00280(13) 0.0414(7) Uani 1 1 d . . .
H36 H 0.1041 0.4729 -0.0241 0.050 Uiso 1 1 calc R . .
C37 C 0.2257(4) 0.4291(2) 0.03540(15) 0.0501(8) Uani 1 1 d . . .
H37 H 0.1642 0.3806 0.0305 0.060 Uiso 1 1 calc R . .
C38 C 0.3567(4) 0.4452(2) 0.07727(15) 0.0551(9) Uani 1 1 d . . .
H38 H 0.3809 0.4072 0.0994 0.066 Uiso 1 1 calc R . .
C39 C 0.4458(4) 0.5159(2) 0.08483(15) 0.0509(9) Uani 1 1 d . . .
H39 H 0.5304 0.5257 0.1125 0.061 Uiso 1 1 calc R . .
C40 C 0.4134(4) 0.57556(18) 0.05166(13) 0.0398(7) Uani 1 1 d . . .
C41 C 0.5036(3) 0.64847(19) 0.05869(13) 0.0404(7) Uani 1 1 d . . .
H41 H 0.5863 0.6594 0.0872 0.048 Uiso 1 1 calc R . .
C42 C 0.4736(3) 0.70610(17) 0.02409(12) 0.0345(7) Uani 1 1 d . . .
C51 C 0.1927(3) 0.72616(16) -0.10631(12) 0.0309(6) Uani 1 1 d . . .
C52 C 0.2143(3) 0.69462(16) -0.15675(12) 0.0322(6) Uani 1 1 d . . .
C53 C 0.3543(3) 0.67782(18) -0.16379(13) 0.0381(7) Uani 1 1 d . . .
H53 H 0.4342 0.6882 -0.1342 0.046 Uiso 1 1 calc R . .
C54 C 0.3718(4) 0.6473(2) -0.21260(14) 0.0466(8) Uani 1 1 d . . .
H54 H 0.4641 0.6372 -0.2162 0.056 Uiso 1 1 calc R . .
C55 C 0.2522(4) 0.6300(2) -0.25880(14) 0.0495(8) Uani 1 1 d . . .
H55 H 0.2656 0.6083 -0.2921 0.059 Uiso 1 1 calc R . .
C56 C 0.1186(4) 0.64547(19) -0.25389(13) 0.0440(8) Uani 1 1 d . . .
H56 H 0.0408 0.6344 -0.2843 0.053 Uiso 1 1 calc R . .
C57 C 0.0939(3) 0.67820(17) -0.20344(12) 0.0354(7) Uani 1 1 d . . .
C58 C -0.0439(3) 0.69369(17) -0.19769(12) 0.0371(7) Uani 1 1 d . . .
H58 H -0.1224 0.6824 -0.2278 0.045 Uiso 1 1 calc R . .
C59 C -0.0666(3) 0.72556(17) -0.14813(12) 0.0351(7) Uani 1 1 d . . .
C60 C -0.2070(4) 0.74244(19) -0.14202(14) 0.0450(8) Uani 1 1 d . . .
H60 H -0.2862 0.7312 -0.1719 0.054 Uiso 1 1 calc R . .
C61 C -0.2268(4) 0.7741(2) -0.09412(15) 0.0508(9) Uani 1 1 d . . .
H61 H -0.3191 0.7847 -0.0913 0.061 Uiso 1 1 calc R . .
C62 C -0.1078(4) 0.7917(2) -0.04776(15) 0.0489(8) Uani 1 1 d . . .
H62 H -0.1222 0.8139 -0.0148 0.059 Uiso 1 1 calc R . .
C63 C 0.0270(4) 0.77605(18) -0.05155(13) 0.0409(7) Uani 1 1 d . . .
H63 H 0.1039 0.7875 -0.0209 0.049 Uiso 1 1 calc R . .
C64 C 0.0532(3) 0.74248(16) -0.10143(12) 0.0332(6) Uani 1 1 d . . .
Si1 Si 0.93651(10) 0.83492(5) 0.17936(4) 0.0411(2) Uani 1 1 d D . .
C1" C -0.135(2) 0.0531(11) -0.6637(9) 0.136(2) Uani 0.299(5) 1 d PD B 2
H1"A H -0.0682 0.0265 -0.6770 0.204 Uiso 0.299(5) 1 calc PR B 2
H1"B H -0.2345 0.0352 -0.6846 0.204 Uiso 0.299(5) 1 calc PR B 2
H1"C H -0.1373 0.0449 -0.6246 0.204 Uiso 0.299(5) 1 calc PR B 2
C1' C 0.0738(5) 0.2340(2) -0.52323(17) 0.0629(11) Uani 1 1 d . B .
C2' C 0.0365(5) 0.2662(2) -0.48620(15) 0.0562(10) Uani 1 1 d . . .
C3' C 0.2939(5) 0.2332(3) -0.60673(18) 0.0723(12) Uani 1 1 d . B .
H3'A H 0.3724 0.2577 -0.5765 0.087 Uiso 1 1 calc R . .
H3'B H 0.3338 0.1974 -0.6260 0.087 Uiso 1 1 calc R . .
C4' C 0.2678(5) 0.2929(3) -0.64771(17) 0.0669(11) Uani 1 1 d . . .
H4' H 0.1744 0.2723 -0.6737 0.080 Uiso 1 1 calc R . .
C5' C 0.3940(6) 0.3154(3) -0.6812(2) 0.0870(15) Uani 1 1 d . . .
H5'A H 0.4848 0.3394 -0.6566 0.131 Uiso 1 1 calc R . .
H5'B H 0.3693 0.3498 -0.7088 0.131 Uiso 1 1 calc R . .
H5'C H 0.4084 0.2715 -0.6996 0.131 Uiso 1 1 calc R . .
C6' C 0.2507(6) 0.3628(3) -0.6170(2) 0.0860(14) Uani 1 1 d . . .
H6'A H 0.1666 0.3495 -0.5971 0.129 Uiso 1 1 calc R . .
H6'B H 0.2340 0.3997 -0.6436 0.129 Uiso 1 1 calc R . .
H6'C H 0.3407 0.3832 -0.5908 0.129 Uiso 1 1 calc R . .
C7' C -0.0142(7) 0.1297(4) -0.6315(3) 0.0675(16) Uani 0.701(5) 1 d PD B 1
H7'A H 0.0354 0.1160 -0.6613 0.081 Uiso 0.701(5) 1 calc PR B 1
H7'B H -0.0660 0.0831 -0.6173 0.081 Uiso 0.701(5) 1 calc PR B 1
C7'A C -0.0413(14) 0.1514(10) -0.6053(6) 0.0675(16) Uani 0.299(5) 1 d PD B 2
H7'C H -0.0868 0.1060 -0.5879 0.081 Uiso 0.299(5) 1 calc PR B 2
H7'D H -0.0918 0.1898 -0.5961 0.081 Uiso 0.299(5) 1 calc PR B 2
C8' C -0.1388(12) 0.1701(7) -0.6593(4) 0.136(2) Uani 0.701(5) 1 d PD B 1
H8' H -0.0974 0.2243 -0.6615 0.163 Uiso 0.701(5) 1 calc PR B 1
C8A' C -0.081(3) 0.1348(12) -0.6715(8) 0.136(2) Uani 0.299(5) 1 d PD B 2
H8A' H 0.0137 0.1422 -0.6863 0.163 Uiso 0.299(5) 1 calc PR B 2
C9' C -0.2019(9) 0.1311(4) -0.7191(3) 0.136(2) Uani 1 1 d D . .
H9'A H -0.1214 0.1364 -0.7408 0.204 Uiso 0.701(5) 1 calc PR B 1
H9'B H -0.2776 0.1544 -0.7377 0.204 Uiso 0.701(5) 1 calc PR B 1
H9'C H -0.2452 0.0786 -0.7156 0.204 Uiso 0.701(5) 1 calc PR B 1
H9'D H -0.2968 0.1071 -0.7084 0.204 Uiso 0.299(5) 1 calc PR B 2
H9'E H -0.1840 0.1026 -0.7500 0.204 Uiso 0.299(5) 1 calc PR B 2
H9'F H -0.2039 0.1811 -0.7302 0.204 Uiso 0.299(5) 1 calc PR B 2
C10' C -0.2595(12) 0.1550(6) -0.6241(4) 0.136(2) Uani 0.701(5) 1 d PD B 1
H10G H -0.3152 0.1035 -0.6305 0.204 Uiso 0.701(5) 1 calc PR B 1
H10H H -0.3260 0.1877 -0.6338 0.204 Uiso 0.701(5) 1 calc PR B 1
H10I H -0.2156 0.1640 -0.5853 0.204 Uiso 0.701(5) 1 calc PR B 1
C11' C 0.2018(7) 0.1023(3) -0.5345(2) 0.0869(15) Uani 1 1 d . B .
H11E H 0.1152 0.0603 -0.5350 0.104 Uiso 1 1 calc R . .
H11F H 0.2703 0.0854 -0.5555 0.104 Uiso 1 1 calc R . .
C12' C 0.2798(8) 0.1177(4) -0.4740(2) 0.1003(18) Uani 1 1 d . . .
H12' H 0.2068 0.1321 -0.4532 0.120 Uiso 1 1 calc R . .
C13' C 0.3107(12) 0.0460(5) -0.4484(3) 0.167(4) Uani 1 1 d . . .
H13G H 0.2204 0.0064 -0.4552 0.250 Uiso 1 1 calc R . .
H13H H 0.3433 0.0549 -0.4087 0.250 Uiso 1 1 calc R . .
H13I H 0.3880 0.0314 -0.4653 0.250 Uiso 1 1 calc R . .
C14' C 0.4172(8) 0.1833(5) -0.4652(3) 0.124(2) Uani 1 1 d . . .
H14G H 0.4871 0.1753 -0.4889 0.186 Uiso 1 1 calc R . .
H14H H 0.4643 0.1872 -0.4267 0.186 Uiso 1 1 calc R . .
H14I H 0.3872 0.2290 -0.4746 0.186 Uiso 1 1 calc R . .
C21' C -0.0096(4) 0.3046(2) -0.44203(13) 0.0466(8) Uani 1 1 d . . .
C22' C 0.0358(3) 0.3831(2) -0.43510(13) 0.0419(8) Uani 1 1 d . . .
C23' C 0.1312(4) 0.4277(2) -0.46876(12) 0.0467(9) Uani 1 1 d . . .
H23' H 0.1632 0.4037 -0.4971 0.056 Uiso 1 1 calc R . .
C24' C 0.1790(4) 0.5044(2) -0.46178(13) 0.0450(8) Uani 1 1 d . . .
C25' C 0.2824(4) 0.5487(3) -0.49410(14) 0.0548(10) Uani 1 1 d . . .
H25' H 0.3196 0.5248 -0.5211 0.066 Uiso 1 1 calc R . .
C26' C 0.3264(4) 0.6237(3) -0.48619(15) 0.0607(10) Uani 1 1 d . . .
H26' H 0.3948 0.6511 -0.5073 0.073 Uiso 1 1 calc R . .
C27' C 0.2698(4) 0.6617(2) -0.44608(14) 0.0557(9) Uani 1 1 d . . .
H27' H 0.3000 0.7139 -0.4415 0.067 Uiso 1 1 calc R . .
C28' C 0.1720(4) 0.6228(2) -0.41426(13) 0.0476(8) Uani 1 1 d . . .
H28' H 0.1352 0.6488 -0.3884 0.057 Uiso 1 1 calc R . .
C29' C 0.1246(3) 0.5429(2) -0.41962(12) 0.0425(8) Uani 1 1 d . . .
C30' C 0.0295(3) 0.50027(19) -0.38629(12) 0.0387(7) Uani 1 1 d . . .
H30' H -0.0062 0.5252 -0.3595 0.046 Uiso 1 1 calc R . .
C31' C -0.0150(3) 0.4216(2) -0.39135(12) 0.0387(7) Uani 1 1 d . . .
C32' C -0.1061(3) 0.37855(18) -0.35556(12) 0.0375(7) Uani 1 1 d . . .
C33' C -0.1493(3) 0.29963(19) -0.36185(13) 0.0404(7) Uani 1 1 d . . .
C34' C -0.2395(4) 0.2557(2) -0.32639(14) 0.0446(8) Uani 1 1 d . . .
H34' H -0.2734 0.2801 -0.2987 0.053 Uiso 1 1 calc R . .
C35' C -0.2796(4) 0.1777(2) -0.33109(15) 0.0495(8) Uani 1 1 d . . .
C36' C -0.3693(4) 0.1330(2) -0.29516(17) 0.0590(10) Uani 1 1 d . . .
H36' H -0.4064 0.1566 -0.2680 0.071 Uiso 1 1 calc R . .
C37' C -0.4017(5) 0.0568(2) -0.2996(2) 0.0707(12) Uani 1 1 d . . .
H37' H -0.4594 0.0286 -0.2754 0.085 Uiso 1 1 calc R . .
C38' C -0.3469(6) 0.0200(3) -0.3416(2) 0.0837(15) Uani 1 1 d . . .
H38' H -0.3687 -0.0323 -0.3443 0.100 Uiso 1 1 calc R . .
C39' C -0.2642(6) 0.0599(3) -0.3773(2) 0.0781(13) Uani 1 1 d . . .
H39' H -0.2309 0.0345 -0.4045 0.094 Uiso 1 1 calc R . .
C40' C -0.2265(4) 0.1399(2) -0.37446(17) 0.0583(10) Uani 1 1 d . . .
C41' C -0.1418(4) 0.1822(2) -0.40984(16) 0.0562(9) Uani 1 1 d . . .
H41' H -0.1103 0.1572 -0.4379 0.067 Uiso 1 1 calc R . .
C42' C -0.1000(4) 0.2611(2) -0.40596(14) 0.0477(8) Uani 1 1 d . . .
C51' C -0.1545(3) 0.41777(17) -0.30910(12) 0.0338(6) Uani 1 1 d . . .
C52' C -0.2992(3) 0.43197(18) -0.31675(13) 0.0379(7) Uani 1 1 d . . .
C53' C -0.4028(4) 0.4096(2) -0.36711(14) 0.0485(8) Uani 1 1 d . . .
H53' H -0.3752 0.3842 -0.3959 0.058 Uiso 1 1 calc R . .
C54' C -0.5411(4) 0.4243(3) -0.37425(16) 0.0606(10) Uani 1 1 d . . .
H54' H -0.6064 0.4095 -0.4078 0.073 Uiso 1 1 calc R . .
C55' C -0.5864(4) 0.4618(3) -0.33122(17) 0.0615(11) Uani 1 1 d . . .
H55' H -0.6816 0.4716 -0.3364 0.074 Uiso 1 1 calc R . .
C56' C -0.4923(4) 0.4837(2) -0.28222(16) 0.0518(9) Uani 1 1 d . . .
H56' H -0.5244 0.5081 -0.2541 0.062 Uiso 1 1 calc R . .
C57' C -0.3446(3) 0.47023(18) -0.27268(13) 0.0401(7) Uani 1 1 d . . .
C58' C -0.2450(4) 0.49234(18) -0.22323(14) 0.0412(7) Uani 1 1 d . . .
H58' H -0.2749 0.5171 -0.1947 0.049 Uiso 1 1 calc R . .
C59' C -0.1018(3) 0.47871(17) -0.21494(12) 0.0360(7) Uani 1 1 d . . .
C60' C 0.0011(4) 0.50105(19) -0.16426(13) 0.0440(8) Uani 1 1 d . . .
H60' H -0.0278 0.5258 -0.1355 0.053 Uiso 1 1 calc R . .
C61' C 0.1396(4) 0.4872(2) -0.15695(13) 0.0475(8) Uani 1 1 d . . .
H61' H 0.2053 0.5029 -0.1236 0.057 Uiso 1 1 calc R . .
C62' C 0.1852(4) 0.44861(19) -0.20001(13) 0.0426(7) Uani 1 1 d . . .
H62' H 0.2804 0.4388 -0.1946 0.051 Uiso 1 1 calc R . .
C63' C 0.0913(3) 0.42602(18) -0.24901(12) 0.0370(7) Uani 1 1 d . . .
H63' H 0.1230 0.4008 -0.2768 0.044 Uiso 1 1 calc R . .
C64' C -0.0554(3) 0.44018(17) -0.25876(12) 0.0340(6) Uani 1 1 d . . .
Si1' Si 0.13489(13) 0.17857(6) -0.57428(4) 0.0535(3) Uani 1 1 d D . .

loop_
_atom_site_aniso_label
_atom_site_aniso_U_11
_atom_site_aniso_U_22
_atom_site_aniso_U_33
_atom_site_aniso_U_23
_atom_site_aniso_U_13
_atom_site_aniso_U_12
C1 0.0399(18) 0.0493(19) 0.0396(18) -0.0030(14) 0.0011(15) 0.0016(14)
C2 0.0344(16) 0.0463(18) 0.0374(17) -0.0035(14) 0.0009(14) 0.0040(14)
C3 0.052(3) 0.060(3) 0.052(3) -0.006(3) -0.005(2) 0.011(3)
C3A 0.052(3) 0.060(3) 0.052(3) -0.006(3) -0.005(2) 0.011(3)
C4 0.056(5) 0.050(3) 0.081(6) 0.000(3) 0.006(4) 0.001(3)
C4A 0.056(5) 0.050(3) 0.081(6) 0.000(3) 0.006(4) 0.001(3)
C5 0.116(4) 0.059(3) 0.124(4) 0.004(2) -0.026(3) -0.004(2)
C6 0.116(4) 0.059(3) 0.124(4) 0.004(2) -0.026(3) -0.004(2)
C6A 0.116(4) 0.059(3) 0.124(4) 0.004(2) -0.026(3) -0.004(2)
C7 0.044(3) 0.051(3) 0.040(3) -0.003(2) 0.002(2) 0.001(2)
C7A 0.044(3) 0.051(3) 0.040(3) -0.003(2) 0.002(2) 0.001(2)
C8 0.050(5) 0.059(5) 0.053(5) 0.002(4) 0.030(3) 0.004(4)
C8A 0.050(5) 0.059(5) 0.053(5) 0.002(4) 0.030(3) 0.004(4)
C9 0.077(3) 0.072(3) 0.119(4) 0.006(3) 0.041(3) 0.023(2)
C10 0.139(15) 0.067(11) 0.053(6) -0.007(7) 0.007(7) 0.033(8)
C10A 0.139(15) 0.067(11) 0.053(6) -0.007(7) 0.007(7) 0.033(8)
C11 0.046(3) 0.065(3) 0.045(3) -0.001(2) 0.005(2) 0.013(3)
C11A 0.046(3) 0.065(3) 0.045(3) -0.001(2) 0.005(2) 0.013(3)
C12 0.048(4) 0.080(5) 0.058(3) 0.008(3) 0.017(3) 0.025(3)
C12A 0.048(4) 0.080(5) 0.058(3) 0.008(3) 0.017(3) 0.025(3)
C13 0.088(4) 0.111(4) 0.088(4) 0.006(3) 0.039(3) 0.031(3)
C13A 0.088(4) 0.111(4) 0.088(4) 0.006(3) 0.039(3) 0.031(3)
C14 0.088(4) 0.111(4) 0.088(4) 0.006(3) 0.039(3) 0.031(3)
C14A 0.088(4) 0.111(4) 0.088(4) 0.006(3) 0.039(3) 0.031(3)
C21 0.0300(15) 0.0474(18) 0.0309(15) -0.0095(13) 0.0011(12) 0.0073(13)
C22 0.0292(15) 0.0447(17) 0.0318(15) -0.0091(13) 0.0054(12) 0.0049(13)
C23 0.0289(15) 0.0509(19) 0.0349(16) -0.0067(14) 0.0061(13) 0.0037(13)
C24 0.0358(17) 0.0448(18) 0.0422(18) -0.0092(14) 0.0108(14) 0.0035(14)
C25 0.0425(19) 0.049(2) 0.0474(19) -0.0082(16) 0.0142(15) -0.0055(15)
C26 0.054(2) 0.0437(19) 0.055(2) -0.0068(16) 0.0208(18) -0.0048(16)
C27 0.061(2) 0.046(2) 0.053(2) 0.0050(16) 0.0191(18) 0.0070(17)
C28 0.0470(19) 0.0458(19) 0.0468(19) 0.0000(15) 0.0093(16) 0.0047(15)
C29 0.0378(17) 0.0428(17) 0.0405(17) -0.0037(14) 0.0116(14) 0.0061(14)
C30 0.0326(16) 0.0425(17) 0.0351(16) -0.0050(13) 0.0046(13) 0.0061(13)
C31 0.0281(15) 0.0413(16) 0.0306(15) -0.0066(12) 0.0066(12) 0.0064(12)
C32 0.0268(14) 0.0407(16) 0.0269(14) -0.0055(12) 0.0070(12) 0.0071(12)
C33 0.0276(14) 0.0434(16) 0.0275(14) -0.0060(12) 0.0053(12) 0.0079(12)
C34 0.0296(15) 0.0419(16) 0.0304(15) -0.0044(12) 0.0025(12) 0.0054(12)
C35 0.0340(16) 0.0432(17) 0.0314(15) -0.0032(13) 0.0061(13) 0.0082(13)
C36 0.0375(17) 0.0447(18) 0.0383(17) 0.0006(14) 0.0032(14) 0.0042(14)
C37 0.053(2) 0.0448(19) 0.049(2) 0.0037(15) 0.0072(16) 0.0060(16)
C38 0.062(2) 0.056(2) 0.047(2) 0.0127(16) 0.0018(17) 0.0179(18)
C39 0.047(2) 0.059(2) 0.0432(19) 0.0021(16) -0.0044(15) 0.0121(17)
C40 0.0377(17) 0.0480(18) 0.0334(16) -0.0014(13) 0.0033(13) 0.0109(14)
C41 0.0352(16) 0.0537(19) 0.0304(15) -0.0021(14) -0.0011(13) 0.0113(14)
C42 0.0274(15) 0.0481(18) 0.0269(14) -0.0053(12) 0.0036(12) 0.0074(13)
C51 0.0285(14) 0.0332(15) 0.0291(14) -0.0013(11) 0.0045(12) 0.0035(11)
C52 0.0305(15) 0.0340(15) 0.0297(15) -0.0013(12) 0.0046(12) 0.0030(12)
C53 0.0302(15) 0.0467(18) 0.0357(16) -0.0051(13) 0.0049(13) 0.0065(13)
C54 0.0384(18) 0.061(2) 0.0426(18) -0.0064(15) 0.0105(15) 0.0137(15)
C55 0.056(2) 0.063(2) 0.0310(17) -0.0107(15) 0.0093(15) 0.0154(17)
C56 0.0462(19) 0.054(2) 0.0283(16) -0.0055(14) -0.0009(14) 0.0095(15)
C57 0.0372(16) 0.0384(16) 0.0279(15) 0.0002(12) 0.0033(12) 0.0050(13)
C58 0.0334(16) 0.0429(17) 0.0317(15) 0.0019(13) -0.0019(12) 0.0068(13)
C59 0.0286(15) 0.0382(16) 0.0366(16) 0.0021(13) 0.0027(12) 0.0058(12)
C60 0.0306(16) 0.054(2) 0.0484(19) -0.0008(15) 0.0005(14) 0.0090(14)
C61 0.0325(17) 0.065(2) 0.058(2) -0.0032(17) 0.0118(16) 0.0149(16)
C62 0.0410(19) 0.060(2) 0.0480(19) -0.0103(16) 0.0117(15) 0.0138(16)
C63 0.0352(17) 0.0482(18) 0.0375(17) -0.0058(14) 0.0054(13) 0.0066(14)
C64 0.0300(15) 0.0341(15) 0.0340(15) 0.0001(12) 0.0068(12) 0.0037(12)
Si1 0.0350(5) 0.0487(5) 0.0339(5) -0.0054(4) -0.0023(4) 0.0039(4)
C1" 0.133(4) 0.135(4) 0.107(4) -0.005(3) -0.035(3) 0.002(3)
C1' 0.082(3) 0.069(3) 0.052(2) 0.0053(19) 0.023(2) 0.039(2)
C2' 0.066(2) 0.071(2) 0.043(2) -0.0019(17) 0.0117(18) 0.039(2)
C3' 0.078(3) 0.086(3) 0.058(2) 0.003(2) 0.017(2) 0.027(2)
C4' 0.058(2) 0.092(3) 0.052(2) 0.015(2) 0.0088(19) 0.021(2)
C5' 0.073(3) 0.121(4) 0.072(3) 0.024(3) 0.027(3) 0.023(3)
C6' 0.092(4) 0.096(4) 0.082(3) 0.016(3) 0.034(3) 0.033(3)
C7' 0.063(3) 0.077(4) 0.053(4) -0.012(3) 0.018(3) -0.007(3)
C7'A 0.063(3) 0.077(4) 0.053(4) -0.012(3) 0.018(3) -0.007(3)
C8' 0.133(4) 0.135(4) 0.107(4) -0.005(3) -0.035(3) 0.002(3)
C8A' 0.133(4) 0.135(4) 0.107(4) -0.005(3) -0.035(3) 0.002(3)
C9' 0.133(4) 0.135(4) 0.107(4) -0.005(3) -0.035(3) 0.002(3)
C10' 0.133(4) 0.135(4) 0.107(4) -0.005(3) -0.035(3) 0.002(3)
C11' 0.133(5) 0.065(3) 0.077(3) -0.006(2) 0.037(3) 0.039(3)
C12' 0.127(5) 0.115(5) 0.078(3) 0.021(3) 0.020(3) 0.066(4)
C13' 0.234(10) 0.175(8) 0.130(6) 0.075(6) 0.043(7) 0.113(8)
C14' 0.111(5) 0.157(7) 0.096(4) 0.020(4) -0.011(4) 0.032(5)
C21' 0.0391(18) 0.074(2) 0.0337(17) -0.0041(16) 0.0052(14) 0.0289(17)
C22' 0.0312(16) 0.067(2) 0.0313(16) -0.0078(15) -0.0011(13) 0.0234(15)
C23' 0.0335(17) 0.090(3) 0.0233(15) -0.0002(16) 0.0045(13) 0.0285(17)
C24' 0.0329(17) 0.072(2) 0.0297(16) -0.0021(15) -0.0030(13) 0.0168(16)
C25' 0.0386(19) 0.100(3) 0.0276(16) 0.0052(18) 0.0092(14) 0.0175(19)
C26' 0.050(2) 0.086(3) 0.0374(19) 0.0044(19) 0.0056(16) 0.001(2)
C27' 0.049(2) 0.075(3) 0.0346(18) 0.0034(17) 0.0016(16) 0.0023(18)
C28' 0.0391(18) 0.067(2) 0.0324(17) -0.0016(15) -0.0014(14) 0.0088(16)
C29' 0.0258(15) 0.075(2) 0.0261(15) 0.0002(15) -0.0034(12) 0.0162(15)
C30' 0.0255(15) 0.061(2) 0.0296(15) -0.0045(14) 0.0014(12) 0.0126(14)
C31' 0.0242(14) 0.068(2) 0.0263(15) -0.0030(14) -0.0006(12) 0.0186(14)
C32' 0.0261(15) 0.0545(19) 0.0326(16) -0.0088(14) -0.0008(12) 0.0148(13)
C33' 0.0275(15) 0.060(2) 0.0353(16) -0.0071(14) 0.0011(13) 0.0169(14)
C34' 0.0350(17) 0.055(2) 0.0442(18) -0.0120(15) 0.0024(14) 0.0144(15)
C35' 0.0378(18) 0.058(2) 0.050(2) -0.0075(16) 0.0002(15) 0.0104(16)
C36' 0.052(2) 0.057(2) 0.063(2) -0.0088(18) -0.0017(18) 0.0111(18)
C37' 0.066(3) 0.059(3) 0.080(3) -0.002(2) 0.007(2) 0.003(2)
C38' 0.093(4) 0.051(2) 0.102(4) -0.019(3) 0.003(3) 0.016(2)
C39' 0.087(3) 0.064(3) 0.084(3) -0.015(2) 0.018(3) 0.018(2)
C40' 0.056(2) 0.054(2) 0.064(2) -0.0187(18) -0.0026(19) 0.0196(18)
C41' 0.055(2) 0.068(2) 0.050(2) -0.0146(18) 0.0108(18) 0.0241(19)
C42' 0.0418(18) 0.061(2) 0.0433(18) -0.0144(16) -0.0020(15) 0.0248(16)
C51' 0.0275(15) 0.0443(17) 0.0327(15) -0.0007(12) 0.0103(12) 0.0111(12)
C52' 0.0312(16) 0.0512(18) 0.0361(16) 0.0062(13) 0.0122(13) 0.0146(13)
C53' 0.0357(18) 0.075(2) 0.0384(18) 0.0013(16) 0.0058(14) 0.0211(16)
C54' 0.0368(19) 0.098(3) 0.052(2) 0.011(2) 0.0051(16) 0.0272(19)
C55' 0.0378(19) 0.090(3) 0.069(3) 0.021(2) 0.0182(19) 0.0336(19)
C56' 0.044(2) 0.064(2) 0.061(2) 0.0130(18) 0.0281(18) 0.0270(17)
C57' 0.0351(16) 0.0486(18) 0.0435(18) 0.0094(14) 0.0201(14) 0.0144(14)
C58' 0.0453(18) 0.0428(17) 0.0422(18) 0.0006(14) 0.0255(15) 0.0123(14)
C59' 0.0391(17) 0.0395(16) 0.0308(15) -0.0006(12) 0.0139(13) 0.0070(13)
C60' 0.050(2) 0.0496(19) 0.0310(16) -0.0071(14) 0.0142(14) 0.0056(15)
C61' 0.049(2) 0.057(2) 0.0305(16) -0.0050(14) 0.0024(14) 0.0031(16)
C62' 0.0322(16) 0.057(2) 0.0365(17) 0.0001(14) 0.0027(13) 0.0084(14)
C63' 0.0318(16) 0.0477(18) 0.0325(15) -0.0030(13) 0.0062(13) 0.0107(13)
C64' 0.0322(15) 0.0397(16) 0.0311(15) 0.0004(12) 0.0104(12) 0.0075(12)
Si1' 0.0673(7) 0.0546(6) 0.0398(5) -0.0084(4) 0.0151(5) 0.0130(5)

loop_
_atom_type_symbol
_atom_type_description
_atom_type_scat_dispersion_real
_atom_type_scat_dispersion_imag
_atom_type_scat_source
C C 0.0181 0.0091 'International Tables Vol C Tables 4.2.6.8 and 6.1.1.4'
H H 0.0000 0.0000 'International Tables Vol C Tables 4.2.6.8 and 6.1.1.4'
Si Si 0.2541 0.3302 'International Tables Vol C Tables 4.2.6.8 and 6.1.1.4'

loop_
_exptl_crystal_face_index_h
_exptl_crystal_face_index_k
_exptl_crystal_face_index_l
_exptl_crystal_face_perp_dist
_exptl_oxdiff_crystal_face_indexfrac_h
_exptl_oxdiff_crystal_face_indexfrac_k
_exptl_oxdiff_crystal_face_indexfrac_l
_exptl_oxdiff_crystal_face_x
_exptl_oxdiff_crystal_face_y
_exptl_oxdiff_crystal_face_z
-5 2 10 0.1737 -5.0000 2.0000 10.0000 -0.0369 -0.0206 -0.9796
1 0 15 0.0895 1.0000 -0.0000 15.0000 -0.0864 0.9251 -0.4006
6 -3 -3 0.1625 6.0000 -3.0000 -3.0000 -0.0747 0.5003 0.8625
5 -3 -10 0.1770 5.0000 -3.0000 -10.0000 -0.0485 0.0058 0.9830
-1 0 -15 0.0762 -1.0000 0.0000 -15.0000 0.0864 -0.9251 0.4006
6 -3 -4 0.1643 6.0000 -3.0000 -4.0000 -0.0672 0.4465 0.8975
6 -1 -5 0.1598 6.0000 -1.0000 -5.0000 0.1111 0.4224 0.9258
-6 1 5 0.1598 -6.0000 1.0000 5.0000 -0.1111 -0.4224 -0.9258
1 3 14 0.0810 1.0000 3.0000 14.0000 0.1773 0.9159 -0.3756
-1 -3 -14 0.0810 -1.0000 -3.0000 -14.0000 -0.1773 -0.9159 0.3756
0 -12 2 0.0311 -0.0000 -12.0000 2.0000 -1.0398 -0.0706 -0.0298
0 12 -2 0.0311 0.0000 12.0000 -2.0000 1.0398 0.0706 0.0298
5 -8 2 0.1414 5.0000 -8.0000 2.0000 -0.5658 0.5774 0.5796
-5 8 -2 0.1414 -5.0000 8.0000 -2.0000 0.5658 -0.5774 -0.5796
0 -11 -6 0.0557 -0.0000 -11.0000 -6.0000 -0.8942 -0.4864 0.2470
0 11 6 0.0557 0.0000 11.0000 6.0000 0.8942 0.4864 -0.2470

loop_
_geom_angle_atom_site_label_1
_geom_angle_atom_site_label_2
_geom_angle_atom_site_label_3
_geom_angle
C2 C1 Si1 176.7(3)
C1 C2 C21 178.8(4)
C4 C3 Si1 119.3(5)
C4A C3A Si1 119.2(7)
C5 C4 C3 112.4(6)
C5 C4 C6 113.6(7)
C6 C4 C3 110.1(7)
C5 C4A C3A 116.1(8)
C5 C4A C6A 103.1(9)
C6A C4A C3A 112.0(10)
C4A C5 C4 27.4(5)
C8 C7 Si1 119.7(5)
C8A C7A Si1 121.2(8)
C7 C8 C9 110.0(6)
C10 C8 C7 112.9(15)
C10 C8 C9 111.0(15)
C10A C8A C7A 111.7(19)
C12 C11 Si1 118.9(5)
C12A C11A Si1 118.2(6)
C11 C12 C13 111.0(6)
C14 C12 C11 110.9(6)
C14 C12 C13 106.3(7)
C11A C12A C14A 113.6(9)
C13A C12A C11A 113.7(9)
C13A C12A C14A 106.8(9)
C22 C21 C2 119.5(3)
C22 C21 C42 121.2(3)
C42 C21 C2 119.3(3)
C21 C22 C31 119.3(3)
C23 C22 C21 122.3(3)
C23 C22 C31 118.5(3)
C24 C23 C22 122.7(3)
C23 C24 C25 122.5(3)
C23 C24 C29 119.2(3)
C25 C24 C29 118.2(3)
C26 C25 C24 120.7(3)
C25 C26 C27 121.0(3)
C28 C27 C26 120.4(3)
C27 C28 C29 121.0(3)
C28 C29 C24 118.6(3)
C30 C29 C24 118.7(3)
C30 C29 C28 122.6(3)
C29 C30 C31 122.6(3)
C30 C31 C22 118.2(3)
C32 C31 C22 119.5(3)
C32 C31 C30 122.2(3)
C31 C32 C33 121.5(3)
C31 C32 C51 118.9(3)
C33 C32 C51 119.6(2)
C32 C33 C42 119.6(3)
C34 C33 C32 122.6(3)
C34 C33 C42 117.8(3)
C35 C34 C33 122.7(3)
C34 C35 C36 122.6(3)
C34 C35 C40 119.1(3)
C36 C35 C40 118.4(3)
C37 C36 C35 121.4(3)
C36 C37 C38 120.2(3)
C39 C38 C37 120.0(3)
C38 C39 C40 121.8(3)
C39 C40 C35 118.1(3)
C41 C40 C35 119.2(3)
C41 C40 C39 122.7(3)
C40 C41 C42 122.1(3)
C21 C42 C33 118.9(3)
C41 C42 C21 122.1(3)
C41 C42 C33 119.1(3)
C52 C51 C32 119.3(2)
C52 C51 C64 120.3(3)
C64 C51 C32 120.3(2)
C51 C52 C53 122.2(3)
C51 C52 C57 119.9(3)
C53 C52 C57 117.9(3)
C54 C53 C52 121.0(3)
C53 C54 C55 121.3(3)
C56 C55 C54 119.4(3)
C55 C56 C57 121.7(3)
C56 C57 C52 118.7(3)
C58 C57 C52 119.1(3)
C58 C57 C56 122.2(3)
C59 C58 C57 121.6(3)
C58 C59 C60 122.1(3)
C58 C59 C64 119.6(3)
C64 C59 C60 118.3(3)
C61 C60 C59 121.5(3)
C60 C61 C62 120.5(3)
C63 C62 C61 120.1(3)
C62 C63 C64 121.5(3)
C51 C64 C59 119.4(3)
C51 C64 C63 122.3(3)
C63 C64 C59 118.2(3)
C1 Si1 C3 110.6(2)
C1 Si1 C3A 111.1(3)
C1 Si1 C7 109.5(2)
C1 Si1 C7A 109.5(3)
C1 Si1 C11 107.4(2)
C3 Si1 C3A 36.2(3)
C3 Si1 C7A 133.6(3)
C3 Si1 C11 111.9(3)
C3A Si1 C7A 106.5(4)
C3A Si1 C11 137.3(3)
C7 Si1 C3 108.1(3)
C7 Si1 C3A 74.3(3)
C7 Si1 C7A 35.1(3)
C7 Si1 C11 109.4(3)
C7A Si1 C11 76.4(3)
C11A Si1 C1 111.0(3)
C11A Si1 C3 75.6(3)
C11A Si1 C3A 108.4(4)
C11A Si1 C7 134.6(3)
C11A Si1 C7A 110.2(4)
C11A Si1 C11 38.3(3)
C2' C1' Si1' 174.3(4)
C1' C2' C21' 179.5(5)
C4' C3' Si1' 119.8(3)
C3' C4' C6' 110.8(4)
C5' C4' C3' 112.0(4)
C5' C4' C6' 108.7(4)
C8' C7' Si1' 120.3(5)
C8A' C7'A Si1' 120.8(12)
C9' C8' C7' 106.8(7)
C10' C8' C7' 106.3(9)
C10' C8' C9' 109.3(8)
C1" C8A' C7'A 90.9(14)
C9' C8A' C1" 90.8(14)
C9' C8A' C7'A 142(2)
C8A' C9' C8' 38.1(11)
C12' C11' Si1' 120.2(3)
C11' C12' C13' 111.0(6)
C14' C12' C11' 114.4(5)
C14' C12' C13' 113.0(7)
C22' C21' C2' 120.0(3)
C22' C21' C42' 121.4(3)
C42' C21' C2' 118.6(3)
C21' C22' C23' 122.7(3)
C21' C22' C31' 119.6(3)
C23' C22' C31' 117.7(3)
C24' C23' C22' 123.4(3)
C23' C24' C25' 123.0(3)
C23' C24' C29' 118.9(3)
C25' C24' C29' 118.1(3)
C26' C25' C24' 121.3(4)
C25' C26' C27' 120.6(4)
C28' C27' C26' 120.6(4)
C27' C28' C29' 121.3(3)
C28' C29' C24' 117.9(3)
C30' C29' C24' 118.7(3)
C30' C29' C28' 123.3(3)
C29' C30' C31' 122.9(3)
C30' C31' C22' 118.2(3)
C30' C31' C32' 122.5(3)
C32' C31' C22' 119.2(3)
C31' C32' C51' 119.5(3)
C33' C32' C31' 121.2(3)
C33' C32' C51' 119.3(3)
C32' C33' C34' 122.0(3)
C32' C33' C42' 119.7(3)
C34' C33' C42' 118.3(3)
C35' C34' C33' 122.7(3)
C34' C35' C36' 123.1(3)
C34' C35' C40' 118.4(3)
C36' C35' C40' 118.5(3)
C37' C36' C35' 121.5(4)
C36' C37' C38' 119.7(4)
C39' C38' C37' 120.9(4)
C38' C39' C40' 121.8(4)
C39' C40' C35' 117.5(4)
C41' C40' C35' 119.3(3)
C41' C40' C39' 123.2(4)
C40' C41' C42' 123.3(3)
C21' C42' C33' 118.9(3)
C41' C42' C21' 123.2(3)
C41' C42' C33' 118.0(3)
C52' C51' C32' 119.6(3)
C64' C51' C32' 119.8(2)
C64' C51' C52' 120.6(3)
C51' C52' C53' 122.1(3)
C51' C52' C57' 119.5(3)
C53' C52' C57' 118.4(3)
C54' C53' C52' 121.5(3)
C53' C54' C55' 120.4(4)
C56' C55' C54' 120.4(3)
C55' C56' C57' 121.5(3)
C56' C57' C52' 117.7(3)
C58' C57' C52' 119.2(3)
C58' C57' C56' 123.1(3)
C57' C58' C59' 122.1(3)
C58' C59' C60' 122.5(3)
C58' C59' C64' 119.2(3)
C60' C59' C64' 118.3(3)
C61' C60' C59' 121.6(3)
C60' C61' C62' 120.2(3)
C63' C62' C61' 120.5(3)
C62' C63' C64' 121.2(3)
C51' C64' C59' 119.4(3)
C51' C64' C63' 122.4(3)
C63' C64' C59' 118.2(3)
C1' Si1' C3' 113.4(2)
C1' Si1' C7' 115.5(3)
C1' Si1' C11' 106.00(19)
C3' Si1' C11' 107.8(2)
C7' Si1' C3' 107.9(3)
C7' Si1' C11' 105.7(3)
C7'A Si1' C1' 88.6(6)
C7'A Si1' C3' 125.5(6)
C7'A Si1' C7' 27.1(5)
C7'A Si1' C11' 112.8(6)

loop_
_geom_bond_atom_site_label_1
_geom_bond_atom_site_label_2
_geom_bond_distance
C1 C2 1.210(4)
C1 Si1 1.842(3)
C2 C21 1.436(4)
C3 C4 1.533(10)
C3 Si1 1.872(6)
C3A C4A 1.519(12)
C3A Si1 1.886(9)
C4 C5 1.519(9)
C4 C6 1.530(11)
C4A C5 1.499(11)
C4A C6A 1.517(14)
C7 C8 1.521(9)
C7 Si1 1.855(6)
C7A C8A 1.517(11)
C7A Si1 1.889(8)
C8 C9 1.562(11)
C8 C10 1.520(11)
C8A C10A 1.512(14)
C11 C12 1.536(8)
C11 Si1 1.892(6)
C11A C12A 1.528(12)
C11A Si1 1.834(8)
C12 C13 1.547(10)
C12 C14 1.509(10)
C12A C13A 1.514(11)
C12A C14A 1.554(12)
C21 C22 1.405(5)
C21 C42 1.426(4)
C22 C23 1.397(4)
C22 C31 1.456(4)
C23 C24 1.383(5)
C24 C25 1.431(5)
C24 C29 1.447(4)
C25 C26 1.358(5)
C26 C27 1.424(5)
C27 C28 1.352(5)
C28 C29 1.431(5)
C29 C30 1.385(4)
C30 C31 1.408(4)
C31 C32 1.401(4)
C32 C33 1.408(4)
C32 C51 1.502(4)
C33 C34 1.407(4)
C33 C42 1.449(4)
C34 C35 1.390(4)
C35 C36 1.427(4)
C35 C40 1.437(4)
C36 C37 1.354(5)
C37 C38 1.426(5)
C38 C39 1.354(5)
C39 C40 1.422(5)
C40 C41 1.391(5)
C41 C42 1.404(4)
C51 C52 1.402(4)
C51 C64 1.412(4)
C52 C53 1.433(4)
C52 C57 1.434(4)
C53 C54 1.346(4)
C54 C55 1.423(5)
C55 C56 1.353(5)
C56 C57 1.423(4)
C57 C58 1.395(4)
C58 C59 1.390(4)
C59 C60 1.432(4)
C59 C64 1.431(4)
C60 C61 1.344(5)
C61 C62 1.422(5)
C62 C63 1.360(5)
C63 C64 1.423(4)
C1" C8A' 1.484(16)
C1' C2' 1.200(5)
C1' Si1' 1.822(4)
C2' C21' 1.439(5)
C3' C4' 1.517(6)
C3' Si1' 1.859(5)
C4' C5' 1.502(6)
C4' C6' 1.523(7)
C7' C8' 1.582(11)
C7' Si1' 1.852(6)
C7'A C8A' 1.593(17)
C7'A Si1' 1.646(12)
C8' C9' 1.568(10)
C8' C10' 1.482(12)
C8A' C9' 1.466(14)
C11' C12' 1.520(8)
C11' Si1' 1.872(5)
C12' C13' 1.524(9)
C12' C14' 1.517(9)
C21' C22' 1.399(5)
C21' C42' 1.420(5)
C22' C23' 1.414(5)
C22' C31' 1.456(4)
C23' C24' 1.368(5)
C24' C25' 1.435(5)
C24' C29' 1.445(5)
C25' C26' 1.339(6)
C26' C27' 1.416(6)
C27' C28' 1.355(5)
C28' C29' 1.423(5)
C29' C30' 1.392(5)
C30' C31' 1.399(5)
C31' C32' 1.415(5)
C32' C33' 1.405(5)
C32' C51' 1.502(4)
C33' C34' 1.412(5)
C33' C42' 1.456(4)
C34' C35' 1.386(5)
C35' C36' 1.424(6)
C35' C40' 1.454(5)
C36' C37' 1.353(6)
C37' C38' 1.428(7)
C38' C39' 1.347(7)
C39' C40' 1.421(6)
C40' C41' 1.369(6)
C41' C42' 1.402(5)
C51' C52' 1.408(4)
C51' C64' 1.401(4)
C52' C53' 1.420(5)
C52' C57' 1.433(4)
C53' C54' 1.355(5)
C54' C55' 1.405(6)
C55' C56' 1.353(6)
C56' C57' 1.431(5)
C57' C58' 1.385(5)
C58' C59' 1.390(4)
C59' C60' 1.423(4)
C59' C64' 1.436(4)
C60' C61' 1.351(5)
C61' C62' 1.418(5)
C62' C63' 1.354(4)
C63' C64' 1.426(4)
